data_2232459
loop_
_publ_author_name
'Karey, Emma'
'Rosmus, Kimberly A.'
'Aitken, Jennifer A.'
'MacNeil, Joseph'

_publ_section_title
;
 Bis[2,2'-(2-aminoethylimino)di(ethylammonium)]
 di-\m-sulfido-bis[disulfidostannate(IV)]
;
_journal_issue 11
_journal_name_full 'Acta Crystallographica Section E'
_journal_page_first m1516
_journal_page_last m1517
_journal_paper_doi 10.1107/S1600536811038657
_journal_volume 67
_journal_year 2011
_chemical_formula_iupac '(C6 H20 N4)2 [Sn2 S6]'
_chemical_formula_moiety '2(C6 H20 N4 2+), S6 Sn2 4-'
_chemical_formula_sum 'C12 H40 N8 S6 Sn2'
_chemical_formula_weight 726.26
_chemical_name_systematic
;
Bis[2,2'-(2-aminoethylimino)di(ethylammonium)]
di-\m-sulfido-bis[disulfidostannate(IV)]
;
_space_group_IT_number 14
_symmetry_cell_setting monoclinic
_symmetry_space_group_name_Hall '-P 2ybc'
_symmetry_space_group_name_H-M 'P 1 21/c 1'
_atom_sites_solution_hydrogens geom
_atom_sites_solution_primary direct
_atom_sites_solution_secondary difmap
_audit_creation_method SHELXL-97
_cell_angle_alpha 90.00
_cell_angle_beta 115.7580(10)
_cell_angle_gamma 90.00
_cell_formula_units_Z 2
_cell_length_a 9.9280(2)
_cell_length_b 14.8845(3)
_cell_length_c 10.2498(2)
_cell_measurement_reflns_used 9995
_cell_measurement_temperature 296(2)
_cell_measurement_theta_max 33.12
_cell_measurement_theta_min 2.28
_cell_volume 1364.15(5)
_computing_cell_refinement 'SAINT (Bruker, 1998)'
_computing_data_collection 'SMART (Bruker, 1998)'
_computing_data_reduction 'SAINT (Bruker, 1998)'
_computing_molecular_graphics 'CrystalMaker (Palmer, 2010)'
_computing_publication_material 'publCIF (Westrip, 2010)'
_computing_structure_refinement 'SHELXL-97 (Sheldrick, 2008)'
_computing_structure_solution 'SHELXS-97 (Sheldrick, 2008)'
_diffrn_ambient_temperature 296(2)
_diffrn_measured_fraction_theta_full 0.943
_diffrn_measured_fraction_theta_max 0.943
_diffrn_measurement_device_type 'Bruker SMART APEX'
_diffrn_measurement_method '\f and \w Scans'
_diffrn_radiation_monochromator graphite
_diffrn_radiation_source 'fine-focus sealed tube'
_diffrn_radiation_type MoK\a
_diffrn_radiation_wavelength 0.71073
_diffrn_reflns_av_R_equivalents 0.0228
_diffrn_reflns_av_sigmaI/netI 0.0155
_diffrn_reflns_limit_h_max 14
_diffrn_reflns_limit_h_min -14
_diffrn_reflns_limit_k_max 22
_diffrn_reflns_limit_k_min -22
_diffrn_reflns_limit_l_max 15
_diffrn_reflns_limit_l_min -15
_diffrn_reflns_number 25432
_diffrn_reflns_theta_full 33.12
_diffrn_reflns_theta_max 33.12
_diffrn_reflns_theta_min 2.28
_exptl_absorpt_coefficient_mu 2.306
_exptl_absorpt_correction_T_max 0.4666
_exptl_absorpt_correction_T_min 0.3335
_exptl_absorpt_correction_type multi-scan
_exptl_absorpt_process_details '(SADABS; Sheldrick, 2002)'
_exptl_crystal_colour colourless
_exptl_crystal_density_diffrn 1.768
_exptl_crystal_density_method 'not measured'
_exptl_crystal_description clear
_exptl_crystal_F_000 728
_exptl_crystal_size_max 0.61
_exptl_crystal_size_mid 0.57
_exptl_crystal_size_min 0.39
_refine_diff_density_max 1.217
_refine_diff_density_min -0.514
_refine_ls_extinction_method none
_refine_ls_goodness_of_fit_ref 1.042
_refine_ls_hydrogen_treatment constr
_refine_ls_matrix_type full
_refine_ls_number_parameters 132
_refine_ls_number_reflns 4907
_refine_ls_number_restraints 0
_refine_ls_restrained_S_all 1.042
_refine_ls_R_factor_all 0.0242
_refine_ls_R_factor_gt 0.0210
_refine_ls_shift/su_max 0.002
_refine_ls_shift/su_mean 0.000
_refine_ls_structure_factor_coef Fsqd
_refine_ls_weighting_details 'calc w=1/[\s^2^(Fo^2^)+(0.0298P)^2^+0.7916P] where P=(Fo^2^+2Fc^2^)/3'
_refine_ls_weighting_scheme calc
_refine_ls_wR_factor_gt 0.0558
_refine_ls_wR_factor_ref 0.0577
_reflns_number_gt 4460
_reflns_number_total 4907
_reflns_threshold_expression >2sigma(I)
_cod_data_source_file si2373.cif
_cod_data_source_block I
_cod_depositor_comments
;

2019-10-21
Z value and formula fixed to values more according to usual
chemical conventions.                 miguel
;
_cod_original_formula_sum 'C6 H20 N4 S3 Sn'
_cod_original_formula_weight 363.13
_cod_original_formula_moiety 'C6 H20 N4 2+, 0.5(S6 Sn2 4-)'
_cod_original_formula_units_Z 4
_cod_original_sg_symbol_H-M 'P 21/c'
_cod_database_code 2232459
_cod_database_fobs_code 2232459

loop_
_symmetry_equiv_pos_as_xyz
'x, y, z'
'-x, y+1/2, -z+1/2'
'-x, -y, -z'
'x, -y-1/2, z-1/2'

loop_
_atom_site_type_symbol
_atom_site_label
_atom_site_fract_x
_atom_site_fract_y
_atom_site_fract_z
_atom_site_U_iso_or_equiv
_atom_site_adp_type
_atom_site_calc_flag
_atom_site_refinement_flags
_atom_site_occupancy
_atom_site_symmetry_multiplicity
Sn Sn1 0.010820(10) 0.468130(7) 0.662920(10) 0.02312(4) Uani d . 1 1
S S1 0.18598(5) 0.52916(3) 0.87984(5) 0.03186(9) Uani d . 1 1
S S2 -0.15015(5) 0.35310(3) 0.66377(5) 0.03259(9) Uani d . 1 1
S S3 0.13815(5) 0.41901(3) 0.51649(5) 0.03229(9) Uani d . 1 1
C C1 0.1339(2) 0.32250(10) 0.0717(2) 0.0349(3) Uani d . 1 1
H H1A 0.1600 0.3833 0.0573 0.042 Uiso calc R 1 1
H H1B 0.1715 0.2818 0.0213 0.042 Uiso calc R 1 1
C C2 0.2059(2) 0.30050(10) 0.2327(2) 0.0380(4) Uani d . 1 1
H H2A 0.1620 0.3379 0.2817 0.046 Uiso calc R 1 1
H H2B 0.1862 0.2382 0.2463 0.046 Uiso calc R 1 1
C C3 0.4166(3) 0.4070(2) 0.3308(4) 0.0552(6) Uani d . 1 1
H H3A 0.4711 0.4130 0.4351 0.066 Uiso calc R 1 1
H H3B 0.3308 0.4468 0.2984 0.066 Uiso calc R 1 1
C C4 0.5166(3) 0.4348(2) 0.2610(3) 0.0528(6) Uani d . 1 1
H H4A 0.4596 0.4337 0.1565 0.063 Uiso calc R 1 1
H H4B 0.5507 0.4959 0.2895 0.063 Uiso calc R 1 1
C C5 0.4481(3) 0.2526(2) 0.4178(2) 0.0466(5) Uani d . 1 1
H H5A 0.5397 0.2814 0.4852 0.056 Uiso calc R 1 1
H H5B 0.3875 0.2407 0.4689 0.056 Uiso calc R 1 1
C C6 0.4856(3) 0.1665(2) 0.3699(3) 0.0510(5) Uani d . 1 1
H H6A 0.5435 0.1297 0.4538 0.061 Uiso calc R 1 1
H H6B 0.3942 0.1344 0.3106 0.061 Uiso calc R 1 1
N N7 -0.0318(2) 0.31400(10) 0.0112(2) 0.0350(3) Uani d . 1 1
H H7A -0.0551 0.2610 0.0361 0.053 Uiso calc R 1 1
H H7B -0.0715 0.3181 -0.0849 0.053 Uiso calc R 1 1
H H7C -0.0677 0.3577 0.0462 0.053 Uiso calc R 1 1
N N8 0.3655(2) 0.31540(10) 0.2955(2) 0.0340(3) Uani d . 1 1
N N9 0.6473(2) 0.37520(10) 0.3030(2) 0.0393(4) Uani d . 1 1
H H9A 0.7035 0.3791 0.3981 0.059 Uiso calc R 1 1
H H9B 0.7009 0.3916 0.2564 0.059 Uiso calc R 1 1
H H9C 0.6165 0.3187 0.2799 0.059 Uiso calc R 1 1
N N10 0.5705(3) 0.18140(10) 0.2875(3) 0.0535(5) Uani d G 1 1
H H10A 0.6363 0.1388 0.2887 0.080 Uiso d G 1 1
H H10B 0.5046 0.1868 0.1857 0.080 Uiso d G 1 1

loop_
_atom_site_aniso_label
_atom_site_aniso_U_11
_atom_site_aniso_U_22
_atom_site_aniso_U_33
_atom_site_aniso_U_12
_atom_site_aniso_U_13
_atom_site_aniso_U_23
Sn1 0.02520(5) 0.02399(6) 0.02090(5) -0.00209(3) 0.01070(4) -0.00039(3)
S1 0.0316(2) 0.0363(2) 0.0254(2) -0.00690(10) 0.01020(10) -0.00500(10)
S2 0.0325(2) 0.0375(2) 0.0268(2) -0.0115(2) 0.01200(10) 0.00090(10)
S3 0.0400(2) 0.0321(2) 0.0300(2) 0.0127(2) 0.0201(2) 0.00570(10)
C1 0.0357(8) 0.0370(9) 0.0362(9) 0.0016(7) 0.0196(7) 0.0056(7)
C2 0.0316(8) 0.0490(10) 0.0347(9) -0.0045(7) 0.0157(7) -0.0022(8)
C3 0.0520(10) 0.0360(10) 0.089(2) -0.0123(9) 0.0410(10) -0.0190(10)
C4 0.0490(10) 0.0370(10) 0.075(2) -0.0066(8) 0.0220(10) 0.0110(10)
C5 0.0420(10) 0.0620(10) 0.0370(10) -0.0056(9) 0.0190(9) -0.0023(9)
C6 0.0430(10) 0.0560(10) 0.0530(10) 0.0121(9) 0.0200(10) 0.0210(10)
N7 0.0356(7) 0.0375(8) 0.0291(7) 0.0014(6) 0.0112(6) 0.0019(6)
N8 0.0280(6) 0.0343(7) 0.0407(8) -0.0060(5) 0.0160(6) -0.0056(6)
N9 0.0330(7) 0.0461(9) 0.0379(8) -0.0106(7) 0.0146(6) 0.0023(7)
N10 0.0550(10) 0.0490(10) 0.0670(10) -0.0051(9) 0.0370(10) -0.0090(10)

loop_
_atom_type_symbol
_atom_type_description
_atom_type_scat_dispersion_real
_atom_type_scat_dispersion_imag
_atom_type_scat_source
C C 0.0033 0.0016 'International Tables Vol C Tables 4.2.6.8 and 6.1.1.4'
H H 0.0000 0.0000 'International Tables Vol C Tables 4.2.6.8 and 6.1.1.4'
N N 0.0061 0.0033 'International Tables Vol C Tables 4.2.6.8 and 6.1.1.4'
S S 0.1246 0.1234 'International Tables Vol C Tables 4.2.6.8 and 6.1.1.4'
Sn Sn -0.6537 1.4246 'International Tables Vol C Tables 4.2.6.8 and 6.1.1.4'

loop_
_geom_angle_atom_site_label_1
_geom_angle_atom_site_label_2
_geom_angle_atom_site_label_3
_geom_angle_site_symmetry_1
_geom_angle_site_symmetry_3
_geom_angle
S1 Sn1 S2 . . 120.55(2)
S1 Sn1 S3 . 3_566 113.87(2)
S2 Sn1 S3 . 3_566 108.22(2)
S1 Sn1 S3 . . 109.28(2)
S2 Sn1 S3 . . 108.51(2)
S3 Sn1 S3 3_566 . 92.780(10)
Sn1 S3 Sn1 3_566 . 87.220(10)
N7 C1 C2 . . 110.30(10)
N7 C1 H1A . . 109.6
C2 C1 H1A . . 109.6
N7 C1 H1B . . 109.6
C2 C1 H1B . . 109.6
H1A C1 H1B . . 108.1
N8 C2 C1 . . 110.9(2)
N8 C2 H2A . . 109.5
C1 C2 H2A . . 109.5
N8 C2 H2B . . 109.5
C1 C2 H2B . . 109.5
H2A C2 H2B . . 108.0
N8 C3 C4 . . 111.8(2)
N8 C3 H3A . . 109.3
C4 C3 H3A . . 109.3
N8 C3 H3B . . 109.3
C4 C3 H3B . . 109.3
H3A C3 H3B . . 107.9
N9 C4 C3 . . 111.9(2)
N9 C4 H4A . . 109.2
C3 C4 H4A . . 109.2
N9 C4 H4B . . 109.2
C3 C4 H4B . . 109.2
H4A C4 H4B . . 107.9
C6 C5 N8 . . 113.0(2)
C6 C5 H5A . . 109.0
N8 C5 H5A . . 109.0
C6 C5 H5B . . 109.0
N8 C5 H5B . . 109.0
H5A C5 H5B . . 107.8
N10 C6 C5 . . 110.8(2)
N10 C6 H6A . . 109.5
C5 C6 H6A . . 109.5
N10 C6 H6B . . 109.5
C5 C6 H6B . . 109.5
H6A C6 H6B . . 108.1
C1 N7 H7A . . 109.5
C1 N7 H7B . . 109.5
H7A N7 H7B . . 109.5
C1 N7 H7C . . 109.5
H7A N7 H7C . . 109.5
H7B N7 H7C . . 109.5
C2 N8 C3 . . 117.1(2)
C2 N8 C5 . . 112.0(2)
C3 N8 C5 . . 112.1(2)
C4 N9 H9A . . 109.5
C4 N9 H9B . . 109.5
H9A N9 H9B . . 109.5
C4 N9 H9C . . 109.5
H9A N9 H9C . . 109.5
H9B N9 H9C . . 109.5
C6 N10 H10A . . 119.0
C6 N10 H10B . . 110.6
H10A N10 H10B . . 102.6

loop_
_geom_bond_atom_site_label_1
_geom_bond_atom_site_label_2
_geom_bond_site_symmetry_2
_geom_bond_distance
_geom_bond_publ_flag
Sn1 S1 . 2.3307(4) yes
Sn1 S2 . 2.3447(4) yes
Sn1 S3 3_566 2.4550(4) yes
Sn1 S3 . 2.4564(4) yes
S3 Sn1 3_566 2.4550(4) ?
C1 N7 . 1.490(2) ?
C1 C2 . 1.521(3) ?
C1 H1A . 0.9700 ?
C1 H1B . 0.9700 ?
C2 N8 . 1.445(2) ?
C2 H2A . 0.9700 ?
C2 H2B . 0.9700 ?
C3 N8 . 1.444(3) ?
C3 C4 . 1.512(4) ?
C3 H3A . 0.9700 ?
C3 H3B . 0.9700 ?
C4 N9 . 1.474(3) ?
C4 H4A . 0.9700 ?
C4 H4B . 0.9700 ?
C5 C6 . 1.477(4) ?
C5 N8 . 1.491(3) ?
C5 H5A . 0.9700 ?
C5 H5B . 0.9700 ?
C6 N10 . 1.446(3) ?
C6 H6A . 0.9700 ?
C6 H6B . 0.9700 ?
N7 H7A . 0.8900 ?
N7 H7B . 0.8900 ?
N7 H7C . 0.8900 ?
N9 H9A . 0.8900 ?
N9 H9B . 0.8900 ?
N9 H9C . 0.8900 ?
N10 H10A . 0.9066 ?
N10 H10B . 0.9645 ?

loop_
_geom_hbond_atom_site_label_D
_geom_hbond_atom_site_label_H
_geom_hbond_atom_site_label_A
_geom_hbond_site_symmetry_A
_geom_hbond_distance_DH
_geom_hbond_distance_HA
_geom_hbond_distance_DA
_geom_hbond_angle_DHA
N9 H9C N10 . 0.89 2.10 2.965(3) 163.2
N9 H9B S1 3_666 0.89 2.44 3.314(2) 166.5
N9 H9A S2 1_655 0.89 2.49 3.370(2) 167.9
N7 H7C S1 3_566 0.89 2.36 3.243(2) 174.3
N7 H7B S2 1_554 0.89 2.40 3.278(2) 170.1
N7 H7A S2 4_565 0.89 2.57 3.411(2) 158.5
